data_2226759
loop_
_publ_author_name
'Liu, Dongze'

_publ_section_title
;
 3-Hydroxy-8-oxo-3-nor-methylchamigrane-2,7-peroxide
;
_journal_coeditor_code ZS2044
_journal_issue 7
_journal_name_full 'Acta Crystallographica Section E'
_journal_page_first o1875
_journal_paper_doi 10.1107/S1600536810024517
_journal_volume 66
_journal_year 2010
_chemical_formula_iupac 'C14 H22 O4'
_chemical_formula_moiety 'C14 H22 O4'
_chemical_formula_sum 'C14 H22 O4'
_chemical_formula_weight 254.32
_chemical_name_systematic
;
9-hydroxy-1,5,5-trimethyl-1,8-epidioxyspiro[5.5]decan-2-one
;
_space_group_IT_number 19
_symmetry_cell_setting orthorhombic
_symmetry_space_group_name_Hall 'P 2ac 2ab'
_symmetry_space_group_name_H-M 'P 21 21 21'
_atom_sites_solution_hydrogens geom
_atom_sites_solution_primary direct
_atom_sites_solution_secondary difmap
_audit_creation_method SHELXL97
_cell_angle_alpha 90.00
_cell_angle_beta 90.00
_cell_angle_gamma 90.00
_cell_formula_units_Z 4
_cell_length_a 7.3138(4)
_cell_length_b 12.4206(7)
_cell_length_c 13.9408(8)
_cell_measurement_reflns_used 4034
_cell_measurement_temperature 173(2)
_cell_measurement_theta_max 27.00
_cell_measurement_theta_min 2.79
_cell_volume 1266.41(12)
_computing_cell_refinement '<i>SAINT-Plus</i> (Bruker, 2003)'
_computing_data_collection '<i>SMART</i> (Bruker, 2001)'
_computing_data_reduction '<i>SAINT-Plus</i> (Bruker, 2003)'
_computing_molecular_graphics '<i>SHELXTL</i> (Sheldrick, 2008)'
_computing_publication_material '<i>SHELXTL</i> (Sheldrick, 2008)'
_computing_structure_refinement '<i>SHELXTL</i> (Sheldrick, 2008)'
_computing_structure_solution '<i>SHELXTL</i> (Sheldrick, 2008)'
_diffrn_ambient_temperature 173(2)
_diffrn_measured_fraction_theta_full 0.996
_diffrn_measured_fraction_theta_max 0.996
_diffrn_measurement_device_type 'Bruker SMART 1000 CCD diffractometer'
_diffrn_measurement_method '\w scans'
_diffrn_radiation_monochromator graphite
_diffrn_radiation_source 'fine-focus sealed tube'
_diffrn_radiation_type MoK\a
_diffrn_radiation_wavelength 0.71073
_diffrn_reflns_av_R_equivalents 0.0211
_diffrn_reflns_av_sigmaI/netI 0.0191
_diffrn_reflns_limit_h_max 9
_diffrn_reflns_limit_h_min -5
_diffrn_reflns_limit_k_max 15
_diffrn_reflns_limit_k_min -15
_diffrn_reflns_limit_l_max 13
_diffrn_reflns_limit_l_min -17
_diffrn_reflns_number 6456
_diffrn_reflns_theta_full 27.00
_diffrn_reflns_theta_max 27.00
_diffrn_reflns_theta_min 2.20
_diffrn_standards_number 0
_exptl_absorpt_coefficient_mu 0.096
_exptl_absorpt_correction_T_max 0.9671
_exptl_absorpt_correction_T_min 0.9607
_exptl_absorpt_correction_type multi-scan
_exptl_absorpt_process_details '(<i>SADABS</i>; Sheldrick, 1996)'
_exptl_crystal_colour colorless
_exptl_crystal_density_diffrn 1.334
_exptl_crystal_density_method 'not measured'
_exptl_crystal_description block
_exptl_crystal_F_000 552
_exptl_crystal_size_max 0.42
_exptl_crystal_size_mid 0.38
_exptl_crystal_size_min 0.35
_refine_diff_density_max 0.295
_refine_diff_density_min -0.169
_refine_ls_extinction_method none
_refine_ls_goodness_of_fit_ref 1.082
_refine_ls_hydrogen_treatment constr
_refine_ls_matrix_type full
_refine_ls_number_parameters 167
_refine_ls_number_reflns 1602
_refine_ls_number_restraints 0
_refine_ls_restrained_S_all 1.082
_refine_ls_R_factor_all 0.0409
_refine_ls_R_factor_gt 0.0373
_refine_ls_shift/su_max 0.000
_refine_ls_shift/su_mean 0.000
_refine_ls_structure_factor_coef Fsqd
_refine_ls_weighting_details 'calc w=1/[\s^2^(Fo^2^)+(0.0611P)^2^+0.2837P] where P=(Fo^2^+2Fc^2^)/3'
_refine_ls_weighting_scheme calc
_refine_ls_wR_factor_gt 0.0994
_refine_ls_wR_factor_ref 0.1025
_reflns_number_gt 1471
_reflns_number_total 1602
_reflns_threshold_expression I>2\s(I)
_cod_data_source_file zs2044.cif
_cod_data_source_block I
_cod_database_code 2226759
_cod_database_fobs_code 2226759

loop_
_symmetry_equiv_pos_as_xyz
'x, y, z'
'-x+1/2, -y, z+1/2'
'-x, y+1/2, -z+1/2'
'x+1/2, -y+1/2, -z'

loop_
_atom_site_type_symbol
_atom_site_label
_atom_site_fract_x
_atom_site_fract_y
_atom_site_fract_z
_atom_site_U_iso_or_equiv
_atom_site_adp_type
_atom_site_calc_flag
_atom_site_refinement_flags
_atom_site_occupancy
_atom_site_disorder_assembly
_atom_site_disorder_group
C C1 0.4858(3) 0.29411(15) 0.68490(13) 0.0218(4) Uani d . 1 . .
H H1A 0.5496 0.2309 0.7124 0.026 Uiso calc R 1 . .
H H1B 0.3532 0.2857 0.6971 0.026 Uiso calc R 1 . .
C C2 0.5204(3) 0.29930(15) 0.57779(13) 0.0225(4) Uani d . 1 . .
H H2 0.4747 0.2304 0.5495 0.027 Uiso calc R 1 . .
C C3 0.4112(3) 0.39043(16) 0.53239(13) 0.0247(4) Uani d . 1 . .
H H3 0.2786 0.3719 0.5380 0.030 Uiso calc R 1 . .
C C4 0.4405(3) 0.49914(16) 0.58127(15) 0.0296(5) Uani d . 1 . .
H H4A 0.3429 0.5494 0.5608 0.036 Uiso calc R 1 . .
H H4B 0.5591 0.5295 0.5602 0.036 Uiso calc R 1 . .
C C5 0.4393(3) 0.49050(15) 0.69173(14) 0.0259(4) Uani d . 1 . .
H H5A 0.3114 0.4812 0.7134 0.031 Uiso calc R 1 . .
H H5B 0.4846 0.5593 0.7187 0.031 Uiso calc R 1 . .
C C6 0.5554(2) 0.39771(14) 0.73338(13) 0.0183(4) Uani d . 1 . .
C C7 0.7632(3) 0.40990(16) 0.70409(13) 0.0229(4) Uani d . 1 . .
C C8 0.8819(3) 0.32554(18) 0.75389(15) 0.0280(4) Uani d . 1 . .
C C9 0.8623(3) 0.3215(2) 0.86128(15) 0.0334(5) Uani d . 1 . .
H H9A 0.9072 0.3896 0.8897 0.040 Uiso calc R 1 . .
H H9B 0.9367 0.2617 0.8873 0.040 Uiso calc R 1 . .
C C10 0.6617(3) 0.30478(17) 0.88798(14) 0.0285(4) Uani d . 1 . .
H H10A 0.6507 0.3054 0.9588 0.034 Uiso calc R 1 . .
H H10B 0.6229 0.2328 0.8653 0.034 Uiso calc R 1 . .
C C11 0.5305(3) 0.38957(16) 0.84637(14) 0.0221(4) Uani d . 1 . .
C C12 0.3354(3) 0.3526(2) 0.87222(16) 0.0331(5) Uani d . 1 . .
H H12A 0.3233 0.3480 0.9421 0.050 Uiso calc R 1 . .
H H12B 0.3122 0.2817 0.8438 0.050 Uiso calc R 1 . .
H H12C 0.2467 0.4046 0.8472 0.050 Uiso calc R 1 . .
C C13 0.5579(3) 0.49723(17) 0.89893(14) 0.0312(5) Uani d . 1 . .
H H13A 0.6821 0.5238 0.8871 0.047 Uiso calc R 1 . .
H H13B 0.5401 0.4866 0.9679 0.047 Uiso calc R 1 . .
H H13C 0.4691 0.5499 0.8752 0.047 Uiso calc R 1 . .
C C14 0.8524(3) 0.52104(18) 0.72087(16) 0.0341(5) Uani d . 1 . .
H H14A 0.7730 0.5775 0.6949 0.051 Uiso calc R 1 . .
H H14B 0.9713 0.5235 0.6885 0.051 Uiso calc R 1 . .
H H14C 0.8695 0.5326 0.7898 0.051 Uiso calc R 1 . .
O O1 0.7133(2) 0.30323(12) 0.56148(10) 0.0295(4) Uani d . 1 . .
O O2 0.4515(2) 0.40426(12) 0.43304(10) 0.0333(4) Uani d . 1 . .
H H2A 0.4353 0.3457 0.4041 0.050 Uiso calc R 1 . .
O O3 0.7841(2) 0.40379(13) 0.60137(10) 0.0298(3) Uani d . 1 . .
O O4 0.9872(2) 0.26855(15) 0.71020(12) 0.0423(5) Uani d . 1 . .

loop_
_atom_site_aniso_label
_atom_site_aniso_U_11
_atom_site_aniso_U_22
_atom_site_aniso_U_33
_atom_site_aniso_U_12
_atom_site_aniso_U_13
_atom_site_aniso_U_23
C1 0.0262(9) 0.0173(8) 0.0219(9) -0.0021(8) -0.0017(7) -0.0004(7)
C2 0.0273(9) 0.0180(8) 0.0222(9) -0.0018(8) -0.0007(8) -0.0047(7)
C3 0.0310(10) 0.0245(9) 0.0187(8) -0.0002(8) -0.0046(8) -0.0016(7)
C4 0.0439(12) 0.0208(9) 0.0242(9) 0.0050(9) -0.0104(9) -0.0004(8)
C5 0.0338(10) 0.0211(9) 0.0229(9) 0.0069(9) -0.0053(8) -0.0041(8)
C6 0.0198(8) 0.0179(8) 0.0174(8) -0.0001(7) 0.0005(7) -0.0018(7)
C7 0.0234(9) 0.0278(9) 0.0174(8) -0.0029(8) -0.0002(7) -0.0005(8)
C8 0.0204(9) 0.0350(10) 0.0284(10) 0.0006(9) -0.0018(8) -0.0055(9)
C9 0.0306(11) 0.0433(12) 0.0264(10) 0.0114(10) -0.0051(9) 0.0013(10)
C10 0.0342(11) 0.0295(10) 0.0217(9) 0.0024(9) 0.0005(8) 0.0035(8)
C11 0.0228(9) 0.0254(9) 0.0182(8) 0.0007(8) 0.0011(7) -0.0024(8)
C12 0.0274(10) 0.0467(13) 0.0251(10) -0.0053(10) 0.0068(8) -0.0040(9)
C13 0.0389(12) 0.0318(10) 0.0228(9) 0.0023(10) -0.0015(9) -0.0080(8)
C14 0.0363(11) 0.0364(11) 0.0297(10) -0.0155(10) 0.0007(9) 0.0004(9)
O1 0.0286(7) 0.0345(8) 0.0253(7) 0.0029(6) 0.0013(6) -0.0095(6)
O2 0.0511(10) 0.0305(7) 0.0184(6) -0.0015(8) -0.0050(7) -0.0015(6)
O3 0.0307(7) 0.0378(8) 0.0208(7) -0.0093(7) 0.0037(6) -0.0027(6)
O4 0.0329(8) 0.0555(10) 0.0386(9) 0.0160(8) -0.0052(7) -0.0158(8)

loop_
_atom_type_symbol
_atom_type_description
_atom_type_scat_dispersion_real
_atom_type_scat_dispersion_imag
_atom_type_scat_source
C C 0.0033 0.0000 'International Tables Vol C Tables 4.2.6.8 and 6.1.1.4'
H H 0.0000 0.0000 'International Tables Vol C Tables 4.2.6.8 and 6.1.1.4'
O O 0.0106 0.0000 'International Tables Vol C Tables 4.2.6.8 and 6.1.1.4'

loop_
_geom_angle_atom_site_label_1
_geom_angle_atom_site_label_2
_geom_angle_atom_site_label_3
_geom_angle_site_symmetry_1
_geom_angle_site_symmetry_3
_geom_angle
_geom_angle_publ_flag
C2 C1 C6 . . 109.98(15) ?
C2 C1 H1A . . 109.7 ?
C6 C1 H1A . . 109.7 ?
C2 C1 H1B . . 109.7 ?
C6 C1 H1B . . 109.7 ?
H1A C1 H1B . . 108.2 ?
O1 C2 C1 . . 108.82(16) ?
O1 C2 C3 . . 115.22(17) ?
C1 C2 C3 . . 110.70(16) ?
O1 C2 H2 . . 107.3 ?
C1 C2 H2 . . 107.3 ?
C3 C2 H2 . . 107.3 ?
O2 C3 C2 . . 112.61(17) ?
O2 C3 C4 . . 107.32(16) ?
C2 C3 C4 . . 113.44(16) ?
O2 C3 H3 . . 107.7 ?
C2 C3 H3 . . 107.7 ?
C4 C3 H3 . . 107.7 ?
C3 C4 C5 . . 112.51(16) ?
C3 C4 H4A . . 109.1 ?
C5 C4 H4A . . 109.1 ?
C3 C4 H4B . . 109.1 ?
C5 C4 H4B . . 109.1 ?
H4A C4 H4B . . 107.8 ?
C4 C5 C6 . . 115.08(16) ?
C4 C5 H5A . . 108.5 ?
C6 C5 H5A . . 108.5 ?
C4 C5 H5B . . 108.5 ?
C6 C5 H5B . . 108.5 ?
H5A C5 H5B . . 107.5 ?
C1 C6 C5 . . 106.09(15) ?
C1 C6 C7 . . 106.51(15) ?
C5 C6 C7 . . 111.08(16) ?
C1 C6 C11 . . 110.13(15) ?
C5 C6 C11 . . 110.94(15) ?
C7 C6 C11 . . 111.84(15) ?
O3 C7 C8 . . 110.81(16) ?
O3 C7 C14 . . 98.79(15) ?
C8 C7 C14 . . 107.71(16) ?
O3 C7 C6 . . 110.67(15) ?
C8 C7 C6 . . 111.29(16) ?
C14 C7 C6 . . 116.91(17) ?
O4 C8 C9 . . 122.8(2) ?
O4 C8 C7 . . 122.27(19) ?
C9 C8 C7 . . 114.91(18) ?
C8 C9 C10 . . 109.78(18) ?
C8 C9 H9A . . 109.7 ?
C10 C9 H9A . . 109.7 ?
C8 C9 H9B . . 109.7 ?
C10 C9 H9B . . 109.7 ?
H9A C9 H9B . . 108.2 ?
C9 C10 C11 . . 114.46(17) ?
C9 C10 H10A . . 108.6 ?
C11 C10 H10A . . 108.6 ?
C9 C10 H10B . . 108.6 ?
C11 C10 H10B . . 108.6 ?
H10A C10 H10B . . 107.6 ?
C13 C11 C10 . . 109.54(16) ?
C13 C11 C12 . . 105.55(17) ?
C10 C11 C12 . . 106.57(17) ?
C13 C11 C6 . . 113.71(16) ?
C10 C11 C6 . . 110.25(15) ?
C12 C11 C6 . . 110.88(16) ?
C11 C12 H12A . . 109.5 ?
C11 C12 H12B . . 109.5 ?
H12A C12 H12B . . 109.5 ?
C11 C12 H12C . . 109.5 ?
H12A C12 H12C . . 109.5 ?
H12B C12 H12C . . 109.5 ?
C11 C13 H13A . . 109.5 ?
C11 C13 H13B . . 109.5 ?
H13A C13 H13B . . 109.5 ?
C11 C13 H13C . . 109.5 ?
H13A C13 H13C . . 109.5 ?
H13B C13 H13C . . 109.5 ?
C7 C14 H14A . . 109.5 ?
C7 C14 H14B . . 109.5 ?
H14A C14 H14B . . 109.5 ?
C7 C14 H14C . . 109.5 ?
H14A C14 H14C . . 109.5 ?
H14B C14 H14C . . 109.5 ?
C2 O1 O3 . . 108.54(14) ?
C3 O2 H2A . . 109.5 ?
C7 O3 O1 . . 112.66(14) ?

loop_
_geom_bond_atom_site_label_1
_geom_bond_atom_site_label_2
_geom_bond_site_symmetry_2
_geom_bond_distance
_geom_bond_publ_flag
C1 C2 . 1.516(3) ?
C1 C6 . 1.540(2) ?
C1 H1A . 0.9900 ?
C1 H1B . 0.9900 ?
C2 O1 . 1.430(2) ?
C2 C3 . 1.523(3) ?
C2 H2 . 1.0000 ?
C3 O2 . 1.426(2) ?
C3 C4 . 1.528(3) ?
C3 H3 . 1.0000 ?
C4 C5 . 1.544(3) ?
C4 H4A . 0.9900 ?
C4 H4B . 0.9900 ?
C5 C6 . 1.545(3) ?
C5 H5A . 0.9900 ?
C5 H5B . 0.9900 ?
C6 C7 . 1.581(3) ?
C6 C11 . 1.589(2) ?
C7 O3 . 1.442(2) ?
C7 C8 . 1.527(3) ?
C7 C14 . 1.545(3) ?
C8 O4 . 1.211(3) ?
C8 C9 . 1.505(3) ?
C9 C10 . 1.528(3) ?
C9 H9A . 0.9900 ?
C9 H9B . 0.9900 ?
C10 C11 . 1.538(3) ?
C10 H10A . 0.9900 ?
C10 H10B . 0.9900 ?
C11 C13 . 1.538(3) ?
C11 C12 . 1.542(3) ?
C12 H12A . 0.9800 ?
C12 H12B . 0.9800 ?
C12 H12C . 0.9800 ?
C13 H13A . 0.9800 ?
C13 H13B . 0.9800 ?
C13 H13C . 0.9800 ?
C14 H14A . 0.9800 ?
C14 H14B . 0.9800 ?
C14 H14C . 0.9800 ?
O1 O3 . 1.462(2) ?
O2 H2A . 0.8400 ?

loop_
_geom_hbond_atom_site_label_D
_geom_hbond_atom_site_label_H
_geom_hbond_atom_site_label_A
_geom_hbond_site_symmetry_A
_geom_hbond_distance_DH
_geom_hbond_distance_HA
_geom_hbond_distance_DA
_geom_hbond_angle_DHA
_geom_hbond_publ_flag
O2 H2A O1 4_456 0.84 2.51 3.112(2) 130 yes
O2 H2A O4 4_456 0.84 2.17 2.943(2) 154 yes
C2 H2 O1 4_456 1.00 2.49 3.231(2) 130 no

loop_
_geom_torsion_atom_site_label_1
_geom_torsion_atom_site_label_2
_geom_torsion_atom_site_label_3
_geom_torsion_atom_site_label_4
_geom_torsion_site_symmetry_1
_geom_torsion_site_symmetry_2
_geom_torsion_site_symmetry_3
_geom_torsion_site_symmetry_4
_geom_torsion
_geom_torsion_publ_flag
C6 C1 C2 O1 . . . . 63.6(2) ?
C6 C1 C2 C3 . . . . -63.9(2) ?
O1 C2 C3 O2 . . . . 50.9(2) ?
C1 C2 C3 O2 . . . . 174.94(16) ?
O1 C2 C3 C4 . . . . -71.2(2) ?
C1 C2 C3 C4 . . . . 52.8(2) ?
O2 C3 C4 C5 . . . . -168.47(18) ?
C2 C3 C4 C5 . . . . -43.4(3) ?
C3 C4 C5 C6 . . . . 46.4(3) ?
C2 C1 C6 C5 . . . . 63.35(19) ?
C2 C1 C6 C7 . . . . -55.08(19) ?
C2 C1 C6 C11 . . . . -176.53(15) ?
C4 C5 C6 C1 . . . . -55.3(2) ?
C4 C5 C6 C7 . . . . 60.0(2) ?
C4 C5 C6 C11 . . . . -174.90(17) ?
C1 C6 C7 O3 . . . . 52.6(2) ?
C5 C6 C7 O3 . . . . -62.5(2) ?
C11 C6 C7 O3 . . . . 172.94(15) ?
C1 C6 C7 C8 . . . . -71.10(18) ?
C5 C6 C7 C8 . . . . 173.81(15) ?
C11 C6 C7 C8 . . . . 49.3(2) ?
C1 C6 C7 C14 . . . . 164.57(16) ?
C5 C6 C7 C14 . . . . 49.5(2) ?
C11 C6 C7 C14 . . . . -75.1(2) ?
O3 C7 C8 O4 . . . . 5.0(3) ?
C14 C7 C8 O4 . . . . -102.0(2) ?
C6 C7 C8 O4 . . . . 128.6(2) ?
O3 C7 C8 C9 . . . . -176.93(18) ?
C14 C7 C8 C9 . . . . 76.0(2) ?
C6 C7 C8 C9 . . . . -53.3(2) ?
O4 C8 C9 C10 . . . . -126.6(2) ?
C7 C8 C9 C10 . . . . 55.4(3) ?
C8 C9 C10 C11 . . . . -56.0(3) ?
C9 C10 C11 C13 . . . . -72.0(2) ?
C9 C10 C11 C12 . . . . 174.30(18) ?
C9 C10 C11 C6 . . . . 53.9(2) ?
C1 C6 C11 C13 . . . . -167.83(16) ?
C5 C6 C11 C13 . . . . -50.7(2) ?
C7 C6 C11 C13 . . . . 73.9(2) ?
C1 C6 C11 C10 . . . . 68.7(2) ?
C5 C6 C11 C10 . . . . -174.15(16) ?
C7 C6 C11 C10 . . . . -49.5(2) ?
C1 C6 C11 C12 . . . . -49.1(2) ?
C5 C6 C11 C12 . . . . 68.1(2) ?
C7 C6 C11 C12 . . . . -167.31(16) ?
C1 C2 O1 O3 . . . . -64.81(18) ?
C3 C2 O1 O3 . . . . 60.17(19) ?
C8 C7 O3 O1 . . . . 66.13(19) ?
C14 C7 O3 O1 . . . . 178.97(15) ?
C6 C7 O3 O1 . . . . -57.8(2) ?
C2 O1 O3 C7 . . . . 64.05(18) ?

loop_
_cod_related_entry_id
_cod_related_entry_database
_cod_related_entry_code
1 ChemSpider 29214914
